data_4032185
loop_
_publ_author_name
'Ravi, Manjula'
'Allu, Srinivasarao'
'Swamy, K. C. Kumara'

_publ_section_title
;
 Rhodium(III)-Catalyzed ortho-Alkylation of Phenoxy Substrates with Diazo
 Compounds via C-H Activation: A Case of Decarboxylative
 Pyrimidine/Pyridine Migratory Cyclization Rather than Removal of
 Pyrimidine/Pyridine Directing Group.
;
_journal_issue 5
_journal_name_full 'The Journal of organic chemistry'
_journal_page_first 2355
_journal_page_last 2363
_journal_paper_doi 10.1021/acs.joc.6b02693
_journal_volume 82
_journal_year 2017
_chemical_formula_sum 'C15 H13 N O2'
_chemical_formula_weight 239.26
_chemical_name_systematic
; 
 ? 
;
_space_group_crystal_system monoclinic
_space_group_IT_number 15
_space_group_name_Hall '-C 2yc'
_space_group_name_H-M_alt 'C 1 2/c 1'
_symmetry_space_group_name_Hall '-C 2yc'
_symmetry_space_group_name_H-M 'C 1 2/c 1'
_atom_sites_solution_hydrogens geom
_atom_sites_solution_primary direct
_atom_sites_solution_secondary difmap
_audit_creation_method SHELXL-97
_cell_angle_alpha 90.00
_cell_angle_beta 93.350(4)
_cell_angle_gamma 90.00
_cell_formula_units_Z 8
_cell_length_a 25.879(2)
_cell_length_b 7.4025(6)
_cell_length_c 13.1460(10)
_cell_measurement_reflns_used 3407
_cell_measurement_temperature 298(2)
_cell_measurement_theta_max 25.78
_cell_measurement_theta_min 2.28
_cell_volume 2514.1(3)
_computing_cell_refinement 'Bruker SAINT'
_computing_data_collection 'Bruker APEX2'
_computing_data_reduction 'Bruker SAINT'
_computing_molecular_graphics 'Bruker SHELXTL'
_computing_publication_material 'Bruker SHELXTL'
_computing_structure_refinement 'SHELXL-97 (Sheldrick, 1997)'
_computing_structure_solution 'SHELXS-97 (Sheldrick, 1990)'
_diffrn_ambient_temperature 298(2)
_diffrn_measured_fraction_theta_full 0.991
_diffrn_measured_fraction_theta_max 0.991
_diffrn_measurement_device_type 'Bruker APEX-II CCD'
_diffrn_measurement_method '\f and \w scans'
_diffrn_radiation_monochromator graphite
_diffrn_radiation_source 'fine-focus sealed tube'
_diffrn_radiation_type MoK\a
_diffrn_radiation_wavelength 0.71073
_diffrn_reflns_av_R_equivalents 0.0478
_diffrn_reflns_av_sigmaI/netI 0.0326
_diffrn_reflns_limit_h_max 30
_diffrn_reflns_limit_h_min -30
_diffrn_reflns_limit_k_max 8
_diffrn_reflns_limit_k_min -8
_diffrn_reflns_limit_l_max 14
_diffrn_reflns_limit_l_min -15
_diffrn_reflns_number 13720
_diffrn_reflns_theta_full 24.99
_diffrn_reflns_theta_max 24.99
_diffrn_reflns_theta_min 3.10
_exptl_absorpt_coefficient_mu 0.084
_exptl_absorpt_correction_type none
_exptl_crystal_colour colorless
_exptl_crystal_density_diffrn 1.264
_exptl_crystal_description block
_exptl_crystal_F_000 1008
_exptl_crystal_size_max 0.24
_exptl_crystal_size_mid 0.20
_exptl_crystal_size_min 0.20
_refine_diff_density_max 0.205
_refine_diff_density_min -0.121
_refine_diff_density_rms 0.033
_refine_ls_extinction_method none
_refine_ls_goodness_of_fit_ref 1.056
_refine_ls_hydrogen_treatment constr
_refine_ls_matrix_type full
_refine_ls_number_parameters 165
_refine_ls_number_reflns 2190
_refine_ls_number_restraints 0
_refine_ls_restrained_S_all 1.056
_refine_ls_R_factor_all 0.1014
_refine_ls_R_factor_gt 0.0658
_refine_ls_shift/su_max 0.000
_refine_ls_shift/su_mean 0.000
_refine_ls_structure_factor_coef Fsqd
_refine_ls_weighting_details 'calc w=1/[\s^2^(Fo^2^)+(0.0749P)^2^+2.3569P] where P=(Fo^2^+2Fc^2^)/3'
_refine_ls_weighting_scheme calc
_refine_ls_wR_factor_gt 0.1662
_refine_ls_wR_factor_ref 0.1820
_reflns_number_gt 1495
_reflns_number_total 2190
_reflns_threshold_expression >2sigma(I)
_cod_data_source_file jo6b02693_si_002.cif
_cod_data_source_block Compound9
_cod_depositor_comments 'Adding full bibliography for 4032183--4032185.cif.'
_cod_original_cell_volume 2514.0(4)
_cod_database_code 4032185

loop_
_symmetry_equiv_pos_as_xyz
'x, y, z'
'-x, y, -z+1/2'
'x+1/2, y+1/2, z'
'-x+1/2, y+1/2, -z+1/2'
'-x, -y, -z'
'x, -y, z-1/2'
'-x+1/2, -y+1/2, -z'
'x+1/2, -y+1/2, z-1/2'

loop_
_atom_site_label
_atom_site_type_symbol
_atom_site_fract_x
_atom_site_fract_y
_atom_site_fract_z
_atom_site_U_iso_or_equiv
_atom_site_adp_type
_atom_site_occupancy
_atom_site_symmetry_multiplicity
_atom_site_calc_flag
_atom_site_refinement_flags
C1 C 0.84488(13) 0.1958(4) 0.2639(3) 0.0770(10) Uani 1 1 d .
C2 C 0.81430(15) 0.1769(5) 0.3439(3) 0.0893(11) Uani 1 1 d .
H2 H 0.8114 0.2695 0.3910 0.107 Uiso 1 1 calc R
C3 C 0.78740(14) 0.0152(5) 0.3534(3) 0.0898(11) Uani 1 1 d .
C4 C 0.79303(15) -0.1183(5) 0.2819(3) 0.0929(12) Uani 1 1 d .
H4 H 0.7750 -0.2262 0.2883 0.111 Uiso 1 1 calc R
C5 C 0.82430(15) -0.0983(4) 0.2013(3) 0.0869(11) Uani 1 1 d .
H5 H 0.8272 -0.1913 0.1544 0.104 Uiso 1 1 calc R
C6 C 0.85165(12) 0.0627(4) 0.1903(2) 0.0758(10) Uani 1 1 d .
C7 C 0.89992(14) 0.3123(4) 0.1553(3) 0.0779(10) Uani 1 1 d .
C8 C 0.88585(13) 0.1385(4) 0.1183(2) 0.0742(10) Uani 1 1 d .
C9 C 0.90868(12) 0.0457(3) 0.0381(2) 0.0720(10) Uani 1 1 d .
C10 C 0.92338(14) -0.1367(4) 0.0479(3) 0.0791(10) Uani 1 1 d .
H10 H 0.9147 -0.2005 0.1054 0.095 Uiso 1 1 calc R
C11 C 0.94969(14) -0.2219(4) -0.0237(3) 0.0870(11) Uani 1 1 d .
H11 H 0.9591 -0.3423 -0.0147 0.104 Uiso 1 1 calc R
C12 C 0.96260(14) -0.1306(4) -0.1103(3) 0.0883(11) Uani 1 1 d .
H12 H 0.9820 -0.1865 -0.1587 0.106 Uiso 1 1 calc R
C13 C 0.94636(15) 0.0424(5) -0.1231(3) 0.0864(11) Uani 1 1 d .
H13 H 0.9540 0.1043 -0.1820 0.104 Uiso 1 1 calc R
C14 C 0.75171(17) -0.0132(6) 0.4387(3) 0.1206(15) Uani 1 1 d .
H14A H 0.7316 -0.1206 0.4258 0.181 Uiso 1 1 calc R
H14B H 0.7290 0.0888 0.4426 0.181 Uiso 1 1 calc R
H14C H 0.7718 -0.0258 0.5020 0.181 Uiso 1 1 calc R
C15 C 0.89759(15) 0.3086(4) -0.0772(3) 0.0960(13) Uani 1 1 d .
H15A H 0.9178 0.3992 -0.0408 0.144 Uiso 1 1 calc R
H15B H 0.8624 0.3144 -0.0579 0.144 Uiso 1 1 calc R
H15C H 0.8986 0.3294 -0.1491 0.144 Uiso 1 1 calc R
N1 N 0.91929(11) 0.1272(3) -0.0519(2) 0.0768(9) Uani 1 1 d .
O1 O 0.87368(9) 0.3464(2) 0.24380(19) 0.0835(7) Uani 1 1 d .
O2 O 0.93087(10) 0.4270(3) 0.12902(17) 0.0917(8) Uani 1 1 d .

loop_
_atom_site_aniso_label
_atom_site_aniso_U_11
_atom_site_aniso_U_22
_atom_site_aniso_U_33
_atom_site_aniso_U_23
_atom_site_aniso_U_13
_atom_site_aniso_U_12
C1 0.072(2) 0.0558(17) 0.097(2) 0.0123(17) -0.0427(19) -0.0058(15)
C2 0.083(2) 0.074(2) 0.106(3) 0.0116(19) -0.038(2) 0.0020(18)
C3 0.076(2) 0.085(2) 0.103(3) 0.026(2) -0.038(2) -0.0069(19)
C4 0.091(3) 0.079(2) 0.102(3) 0.029(2) -0.047(2) -0.0287(19)
C5 0.100(3) 0.0636(19) 0.091(2) 0.0131(17) -0.046(2) -0.0297(18)
C6 0.079(2) 0.0519(16) 0.090(2) 0.0135(15) -0.0492(17) -0.0155(15)
C7 0.091(2) 0.0470(16) 0.090(2) 0.0126(15) -0.0452(19) -0.0156(16)
C8 0.086(2) 0.0455(15) 0.085(2) 0.0127(15) -0.0445(18) -0.0198(15)
C9 0.083(2) 0.0449(14) 0.082(2) 0.0118(14) -0.0471(17) -0.0246(14)
C10 0.096(2) 0.0420(15) 0.093(2) 0.0106(15) -0.043(2) -0.0183(15)
C11 0.099(3) 0.0450(16) 0.111(3) 0.0055(18) -0.047(2) -0.0179(17)
C12 0.093(3) 0.0600(19) 0.107(3) -0.0003(18) -0.035(2) -0.0201(17)
C13 0.097(3) 0.073(2) 0.085(2) 0.0070(18) -0.037(2) -0.0284(19)
C14 0.109(4) 0.112(3) 0.137(4) 0.035(3) -0.021(3) -0.003(3)
C15 0.131(3) 0.0491(16) 0.100(2) 0.0207(16) -0.057(2) -0.0206(17)
N1 0.0924(19) 0.0452(13) 0.0863(18) 0.0150(13) -0.0486(15) -0.0252(12)
O1 0.0934(16) 0.0456(11) 0.1063(17) 0.0052(11) -0.0393(14) -0.0111(10)
O2 0.1144(19) 0.0530(12) 0.1021(16) 0.0140(11) -0.0410(13) -0.0342(12)

loop_
_atom_type_symbol
_atom_type_description
_atom_type_scat_dispersion_real
_atom_type_scat_dispersion_imag
_atom_type_scat_source
C C 0.0033 0.0016 'International Tables Vol C Tables 4.2.6.8 and 6.1.1.4'
H H 0.0000 0.0000 'International Tables Vol C Tables 4.2.6.8 and 6.1.1.4'
N N 0.0061 0.0033 'International Tables Vol C Tables 4.2.6.8 and 6.1.1.4'
O O 0.0106 0.0060 'International Tables Vol C Tables 4.2.6.8 and 6.1.1.4'

loop_
_geom_angle_atom_site_label_1
_geom_angle_atom_site_label_2
_geom_angle_atom_site_label_3
_geom_angle
C2 C1 O1 125.4(3)
C2 C1 C6 124.4(3)
O1 C1 C6 110.3(3)
C1 C2 C3 118.3(4)
C1 C2 H2 120.9
C3 C2 H2 120.9
C4 C3 C2 118.8(4)
C4 C3 C14 120.1(4)
C2 C3 C14 121.1(4)
C3 C4 C5 122.5(3)
C3 C4 H4 118.7
C5 C4 H4 118.7
C4 C5 C6 119.6(4)
C4 C5 H5 120.2
C6 C5 H5 120.2
C5 C6 C1 116.4(3)
C5 C6 C8 137.0(3)
C1 C6 C8 106.6(3)
O2 C7 O1 117.5(3)
O2 C7 C8 133.6(4)
O1 C7 C8 108.7(3)
C7 C8 C9 125.9(3)
C7 C8 C6 106.4(3)
C9 C8 C6 126.7(3)
N1 C9 C10 115.7(3)
N1 C9 C8 122.9(3)
C10 C9 C8 121.4(3)
C11 C10 C9 122.0(3)
C11 C10 H10 119.0
C9 C10 H10 119.0
C10 C11 C12 120.1(3)
C10 C11 H11 119.9
C12 C11 H11 119.9
C13 C12 C11 118.5(4)
C13 C12 H12 120.8
C11 C12 H12 120.8
C12 C13 N1 121.4(3)
C12 C13 H13 119.3
N1 C13 H13 119.3
C3 C14 H14A 109.5
C3 C14 H14B 109.5
H14A C14 H14B 109.5
C3 C14 H14C 109.5
H14A C14 H14C 109.5
H14B C14 H14C 109.5
N1 C15 H15A 109.5
N1 C15 H15B 109.5
H15A C15 H15B 109.5
N1 C15 H15C 109.5
H15A C15 H15C 109.5
H15B C15 H15C 109.5
C13 N1 C9 122.0(3)
C13 N1 C15 117.9(3)
C9 N1 C15 119.9(3)
C1 O1 C7 107.9(3)

loop_
_geom_bond_atom_site_label_1
_geom_bond_atom_site_label_2
_geom_bond_distance
C1 C2 1.359(5)
C1 O1 1.375(4)
C1 C6 1.399(5)
C2 C3 1.394(5)
C2 H2 0.9300
C3 C4 1.377(5)
C3 C14 1.509(5)
C4 C5 1.379(5)
C4 H4 0.9300
C5 C6 1.398(4)
C5 H5 0.9300
C6 C8 1.447(5)
C7 O2 1.231(4)
C7 O1 1.404(4)
C7 C8 1.416(4)
C8 C9 1.416(5)
C9 N1 1.371(4)
C9 C10 1.406(4)
C10 C11 1.350(5)
C10 H10 0.9300
C11 C12 1.381(5)
C11 H11 0.9300
C12 C13 1.355(5)
C12 H12 0.9300
C13 N1 1.355(4)
C13 H13 0.9300
C14 H14A 0.9600
C14 H14B 0.9600
C14 H14C 0.9600
C15 N1 1.486(4)
C15 H15A 0.9600
C15 H15B 0.9600
C15 H15C 0.9600

loop_
_geom_torsion_atom_site_label_1
_geom_torsion_atom_site_label_2
_geom_torsion_atom_site_label_3
_geom_torsion_atom_site_label_4
_geom_torsion
O1 C1 C2 C3 179.8(2)
C6 C1 C2 C3 -0.5(4)
C1 C2 C3 C4 0.2(4)
C1 C2 C3 C14 -178.4(3)
C2 C3 C4 C5 0.0(5)
C14 C3 C4 C5 178.7(3)
C3 C4 C5 C6 0.0(5)
C4 C5 C6 C1 -0.3(4)
C4 C5 C6 C8 -177.6(3)
C2 C1 C6 C5 0.6(4)
O1 C1 C6 C5 -179.7(2)
C2 C1 C6 C8 178.6(3)
O1 C1 C6 C8 -1.7(3)
O2 C7 C8 C9 4.0(5)
O1 C7 C8 C9 -171.7(2)
O2 C7 C8 C6 173.0(3)
O1 C7 C8 C6 -2.7(3)
C5 C6 C8 C7 -179.9(3)
C1 C6 C8 C7 2.6(3)
C5 C6 C8 C9 -11.0(5)
C1 C6 C8 C9 171.6(3)
C7 C8 C9 N1 -44.9(4)
C6 C8 C9 N1 148.3(3)
C7 C8 C9 C10 133.2(3)
C6 C8 C9 C10 -33.7(4)
N1 C9 C10 C11 4.7(4)
C8 C9 C10 C11 -173.4(3)
C9 C10 C11 C12 -0.6(4)
C10 C11 C12 C13 -2.7(4)
C11 C12 C13 N1 1.8(4)
C12 C13 N1 C9 2.6(4)
C12 C13 N1 C15 -172.9(3)
C10 C9 N1 C13 -5.7(4)
C8 C9 N1 C13 172.4(3)
C10 C9 N1 C15 169.7(2)
C8 C9 N1 C15 -12.2(4)
C2 C1 O1 C7 179.7(3)
C6 C1 O1 C7 0.0(3)
O2 C7 O1 C1 -174.8(2)
C8 C7 O1 C1 1.7(3)
